data_4510971
loop_
_publ_author_name
'Carvalho, Sim\~ao P.'
'Wang, Ruiyao'
'Wang, Haotian'
'Ball, Brian'
'Lebel, Olivier'

_publ_section_title
;
 The Br\/onsted-Lowry Reaction Revisited: Glass-Forming Properties of
 Salts of 1,5-Dimexylbiguanide
;
_journal_issue 6
_journal_name_full 'Crystal Growth &amp; Design'
_journal_page_first 2734
_journal_paper_doi 10.1021/cg1002435
_journal_volume 10
_journal_year 2010
_chemical_formula_sum 'C42 H56 N10 O4'
_chemical_formula_weight 764.97
_chemical_name_systematic
; 
 ? 
;
_space_group_IT_number 2
_symmetry_cell_setting triclinic
_symmetry_space_group_name_Hall '-P 1'
_symmetry_space_group_name_H-M 'P -1'
_atom_sites_solution_hydrogens geom
_atom_sites_solution_primary direct
_atom_sites_solution_secondary difmap
_audit_creation_method SHELXL-97
_cell_angle_alpha 93.946(3)
_cell_angle_beta 109.581(2)
_cell_angle_gamma 114.975(2)
_cell_formula_units_Z 1
_cell_length_a 9.7875(19)
_cell_length_b 10.587(2)
_cell_length_c 12.438(3)
_cell_measurement_reflns_used 1603
_cell_measurement_temperature 180(2)
_cell_measurement_theta_max 23.07
_cell_measurement_theta_min 2.43
_cell_volume 1066.9(4)
_computing_cell_refinement 'Bruker SMART'
_computing_data_collection 'Bruker SMART'
_computing_data_reduction 'Bruker SAINT'
_computing_molecular_graphics 'Bruker SHELXTL'
_computing_publication_material 'Bruker SHELXTL'
_computing_structure_refinement 'SHELXL-97 (Sheldrick, 2008)'
_computing_structure_solution 'SHELXS-97 (Sheldrick, 2008)'
_diffrn_ambient_temperature 180(2)
_diffrn_measured_fraction_theta_full 0.995
_diffrn_measured_fraction_theta_max 0.995
_diffrn_measurement_device_type 'CCD area detector'
_diffrn_measurement_method 'phi and omega scans'
_diffrn_radiation_monochromator graphite
_diffrn_radiation_source 'fine-focus sealed tube'
_diffrn_radiation_type MoK\a
_diffrn_radiation_wavelength 0.71073
_diffrn_reflns_av_R_equivalents 0.0400
_diffrn_reflns_av_sigmaI/netI 0.0543
_diffrn_reflns_limit_h_max 12
_diffrn_reflns_limit_h_min -12
_diffrn_reflns_limit_k_max 13
_diffrn_reflns_limit_k_min -13
_diffrn_reflns_limit_l_max 15
_diffrn_reflns_limit_l_min -15
_diffrn_reflns_number 10803
_diffrn_reflns_theta_full 26.00
_diffrn_reflns_theta_max 26.00
_diffrn_reflns_theta_min 1.79
_exptl_absorpt_coefficient_mu 0.079
_exptl_absorpt_correction_T_max 0.9921
_exptl_absorpt_correction_T_min 0.9767
_exptl_absorpt_correction_type multi-scan
_exptl_crystal_colour colourless
_exptl_crystal_density_diffrn 1.191
_exptl_crystal_density_method 'not measured'
_exptl_crystal_description block
_exptl_crystal_F_000 410
_exptl_crystal_size_max 0.30
_exptl_crystal_size_mid 0.25
_exptl_crystal_size_min 0.10
_refine_diff_density_max 0.204
_refine_diff_density_min -0.207
_refine_diff_density_rms 0.044
_refine_ls_extinction_method none
_refine_ls_goodness_of_fit_ref 1.024
_refine_ls_hydrogen_treatment mixed
_refine_ls_matrix_type full
_refine_ls_number_parameters 281
_refine_ls_number_reflns 4169
_refine_ls_number_restraints 0
_refine_ls_restrained_S_all 1.024
_refine_ls_R_factor_all 0.0874
_refine_ls_R_factor_gt 0.0507
_refine_ls_shift/su_max 0.000
_refine_ls_shift/su_mean 0.000
_refine_ls_structure_factor_coef Fsqd
_refine_ls_weighting_details 'calc w=1/[\s^2^(Fo^2^)+(0.0683P)^2^+0.0888P] where P=(Fo^2^+2Fc^2^)/3'
_refine_ls_weighting_scheme calc
_refine_ls_wR_factor_gt 0.1225
_refine_ls_wR_factor_ref 0.1430
_reflns_number_gt 2691
_reflns_number_total 4169
_reflns_threshold_expression >2sigma(I)
_cod_data_source_file cg1002435_si_004.cif
_cod_data_source_block ol06
_cod_depositor_comments
;
The following automatic conversions were performed:

'_symmetry_cell_setting' value 'Triclinic' changed to 'triclinic'
according to
/usr/data/users/saulius/automatic-downloads/retrospective/ACS/lib/dictionaries/cif_core.dic
dictionary named 'cif_core.dic' version 2.4.2 from 2011-04-26.

Automatic conversion script
Id: cif_fix_values 2281 2013-09-26 08:29:07Z andrius 
;
_cod_original_sg_symbol_H-M P-1
_cod_database_code 4510971

loop_
_symmetry_equiv_pos_as_xyz
'x, y, z'
'-x, -y, -z'

loop_
_atom_site_label
_atom_site_type_symbol
_atom_site_fract_x
_atom_site_fract_y
_atom_site_fract_z
_atom_site_U_iso_or_equiv
_atom_site_adp_type
_atom_site_occupancy
_atom_site_symmetry_multiplicity
_atom_site_calc_flag
_atom_site_refinement_flags
O1 O 0.32458(16) 0.13062(14) 0.95343(13) 0.0335(4) Uani 1 1 d .
O2 O 0.32710(18) 0.32479(15) 1.03441(14) 0.0423(4) Uani 1 1 d .
N1 N 0.7696(2) 0.49123(19) 0.88006(16) 0.0335(4) Uani 1 1 d .
H1N H 0.749(3) 0.564(3) 0.902(2) 0.053(7) Uiso 1 1 d .
N2 N 0.6236(2) 0.3822(2) 0.98449(17) 0.0362(5) Uani 1 1 d .
H2NA H 0.620(3) 0.460(3) 1.000(2) 0.053(8) Uiso 1 1 d .
H2NB H 0.535(3) 0.294(3) 0.982(2) 0.069(8) Uiso 1 1 d .
N3 N 0.6887(2) 0.24825(17) 0.87059(15) 0.0309(4) Uani 1 1 d .
N4 N 0.7253(2) 0.16759(18) 1.04496(15) 0.0335(4) Uani 1 1 d .
H4B H 0.7830 0.2559 1.0896 0.040 Uiso 1 1 calc R
H4C H 0.7063 0.0941 1.0774 0.040 Uiso 1 1 calc R
N5 N 0.5927(2) 0.00622(18) 0.86984(16) 0.0300(4) Uani 1 1 d .
H5N H 0.602(2) -0.051(2) 0.9149(18) 0.031(6) Uiso 1 1 d .
C1 C 0.8618(2) 0.5206(2) 0.81047(17) 0.0285(5) Uani 1 1 d .
C2 C 0.8678(2) 0.6317(2) 0.75631(18) 0.0319(5) Uani 1 1 d .
H2A H 0.8063 0.6785 0.7642 0.038 Uiso 1 1 calc R
C3 C 0.9617(3) 0.6758(2) 0.69088(18) 0.0361(5) Uani 1 1 d .
C4 C 1.0491(3) 0.6049(2) 0.67930(19) 0.0382(6) Uani 1 1 d .
H4A H 1.1133 0.6336 0.6341 0.046 Uiso 1 1 calc R
C5 C 1.0446(3) 0.4928(2) 0.73253(19) 0.0358(5) Uani 1 1 d .
C6 C 0.9507(3) 0.4514(2) 0.79931(18) 0.0343(5) Uani 1 1 d .
H6A H 0.9478 0.3759 0.8371 0.041 Uiso 1 1 calc R
C7 C 0.9695(3) 0.7989(3) 0.6351(2) 0.0563(7) Uani 1 1 d .
H7A H 0.8864 0.8242 0.6409 0.085 Uiso 1 1 calc R
H7B H 0.9482 0.7706 0.5521 0.085 Uiso 1 1 calc R
H7C H 1.0791 0.8821 0.6760 0.085 Uiso 1 1 calc R
C8 C 1.1419(3) 0.4186(3) 0.7192(2) 0.0547(7) Uani 1 1 d .
H8A H 1.1462 0.3592 0.7760 0.082 Uiso 1 1 calc R
H8B H 1.2541 0.4908 0.7339 0.082 Uiso 1 1 calc R
H8C H 1.0888 0.3576 0.6392 0.082 Uiso 1 1 calc R
C9 C 0.6954(2) 0.3701(2) 0.91274(18) 0.0284(5) Uani 1 1 d .
C10 C 0.6669(2) 0.1451(2) 0.92818(18) 0.0277(5) Uani 1 1 d .
C11 C 0.5075(2) -0.0571(2) 0.74770(18) 0.0298(5) Uani 1 1 d .
C12 C 0.4246(3) -0.0018(2) 0.6688(2) 0.0390(5) Uani 1 1 d .
H12A H 0.4253 0.0848 0.6956 0.047 Uiso 1 1 calc R
C13 C 0.3403(3) -0.0728(3) 0.5503(2) 0.0452(6) Uani 1 1 d .
C14 C 0.3405(3) -0.1992(3) 0.5130(2) 0.0496(7) Uani 1 1 d .
H14A H 0.2842 -0.2470 0.4317 0.060 Uiso 1 1 calc R
C15 C 0.4203(3) -0.2578(2) 0.5910(2) 0.0426(6) Uani 1 1 d .
C16 C 0.5030(3) -0.1859(2) 0.70927(19) 0.0354(5) Uani 1 1 d .
H16A H 0.5570 -0.2250 0.7645 0.042 Uiso 1 1 calc R
C17 C 0.2480(3) -0.0140(3) 0.4641(2) 0.0655(8) Uani 1 1 d .
H17A H 0.2973 0.0901 0.4943 0.098 Uiso 1 1 calc R
H17B H 0.1325 -0.0600 0.4536 0.098 Uiso 1 1 calc R
H17C H 0.2543 -0.0337 0.3882 0.098 Uiso 1 1 calc R
C18 C 0.4226(3) -0.3933(3) 0.5493(2) 0.0636(8) Uani 1 1 d .
H18A H 0.4570 -0.4321 0.6167 0.095 Uiso 1 1 calc R
H18B H 0.5002 -0.3718 0.5114 0.095 Uiso 1 1 calc R
H18C H 0.3121 -0.4642 0.4927 0.095 Uiso 1 1 calc R
C19 C 0.2526(3) 0.2011(2) 0.96823(19) 0.0317(5) Uani 1 1 d .
C20 C 0.0675(3) 0.1295(2) 0.9028(2) 0.0417(6) Uani 1 1 d .
H20A H 0.0386 0.1097 0.8170 0.050 Uiso 1 1 calc R
H20B H 0.0265 0.1954 0.9218 0.050 Uiso 1 1 calc R
C21 C -0.0157(3) -0.0105(2) 0.9356(2) 0.0378(5) Uani 1 1 d .
H21A H 0.027(2) -0.076(2) 0.9192(17) 0.031(5) Uiso 1 1 d .
H21B H -0.138(3) -0.060(3) 0.885(2) 0.053(7) Uiso 1 1 d .

loop_
_atom_site_aniso_label
_atom_site_aniso_U_11
_atom_site_aniso_U_22
_atom_site_aniso_U_33
_atom_site_aniso_U_23
_atom_site_aniso_U_13
_atom_site_aniso_U_12
O1 0.0293(8) 0.0234(8) 0.0500(9) 0.0109(7) 0.0179(7) 0.0127(7)
O2 0.0381(9) 0.0255(8) 0.0670(11) 0.0079(8) 0.0291(8) 0.0126(7)
N1 0.0371(11) 0.0219(10) 0.0491(12) 0.0107(8) 0.0257(9) 0.0137(9)
N2 0.0368(11) 0.0245(10) 0.0551(13) 0.0091(9) 0.0292(10) 0.0133(9)
N3 0.0336(10) 0.0204(9) 0.0398(10) 0.0084(8) 0.0196(9) 0.0099(8)
N4 0.0354(10) 0.0234(9) 0.0332(10) 0.0037(8) 0.0100(8) 0.0100(8)
N5 0.0326(10) 0.0205(9) 0.0335(10) 0.0076(8) 0.0108(8) 0.0113(8)
C1 0.0247(11) 0.0220(11) 0.0318(11) 0.0023(9) 0.0110(9) 0.0059(9)
C2 0.0277(11) 0.0258(11) 0.0365(12) 0.0061(9) 0.0101(10) 0.0100(9)
C3 0.0330(12) 0.0313(12) 0.0338(12) 0.0090(10) 0.0118(10) 0.0076(10)
C4 0.0340(13) 0.0387(13) 0.0346(13) 0.0068(10) 0.0179(10) 0.0082(11)
C5 0.0328(12) 0.0315(12) 0.0387(13) 0.0034(10) 0.0163(10) 0.0107(10)
C6 0.0347(12) 0.0268(11) 0.0407(13) 0.0073(10) 0.0184(11) 0.0115(10)
C7 0.0662(18) 0.0550(17) 0.0600(17) 0.0322(14) 0.0344(15) 0.0296(15)
C8 0.0614(17) 0.0518(16) 0.0735(19) 0.0191(14) 0.0466(16) 0.0310(14)
C9 0.0234(11) 0.0237(11) 0.0352(12) 0.0067(9) 0.0129(9) 0.0079(9)
C10 0.0230(10) 0.0259(11) 0.0352(12) 0.0055(9) 0.0144(9) 0.0107(9)
C11 0.0241(11) 0.0260(11) 0.0320(12) 0.0045(9) 0.0102(9) 0.0067(9)
C12 0.0344(13) 0.0330(13) 0.0441(14) 0.0113(11) 0.0128(11) 0.0132(11)
C13 0.0313(13) 0.0499(16) 0.0404(14) 0.0157(12) 0.0107(11) 0.0093(12)
C14 0.0326(13) 0.0561(17) 0.0336(13) -0.0028(12) 0.0088(11) 0.0036(12)
C15 0.0312(13) 0.0395(14) 0.0439(14) -0.0039(11) 0.0144(11) 0.0080(11)
C16 0.0276(11) 0.0300(12) 0.0405(13) 0.0031(10) 0.0109(10) 0.0097(10)
C17 0.0475(16) 0.075(2) 0.0516(17) 0.0296(15) 0.0064(13) 0.0181(15)
C18 0.0549(17) 0.0495(17) 0.0643(18) -0.0195(14) 0.0170(15) 0.0160(14)
C19 0.0326(12) 0.0246(11) 0.0452(13) 0.0174(10) 0.0207(11) 0.0146(10)
C20 0.0315(13) 0.0365(13) 0.0584(16) 0.0196(12) 0.0161(12) 0.0176(11)
C21 0.0237(12) 0.0291(12) 0.0532(14) 0.0091(11) 0.0113(11) 0.0095(10)

loop_
_atom_type_symbol
_atom_type_description
_atom_type_scat_dispersion_real
_atom_type_scat_dispersion_imag
_atom_type_scat_source
C C 0.0033 0.0016 'International Tables Vol C Tables 4.2.6.8 and 6.1.1.4'
H H 0.0000 0.0000 'International Tables Vol C Tables 4.2.6.8 and 6.1.1.4'
N N 0.0061 0.0033 'International Tables Vol C Tables 4.2.6.8 and 6.1.1.4'
O O 0.0106 0.0060 'International Tables Vol C Tables 4.2.6.8 and 6.1.1.4'

loop_
_geom_angle_atom_site_label_1
_geom_angle_atom_site_label_2
_geom_angle_atom_site_label_3
_geom_angle
_geom_angle_site_symmetry_1
C9 N1 C1 130.72(19) .
C9 N1 H1N 114.1(15) .
C1 N1 H1N 114.9(15) .
C9 N2 H2NA 119.4(17) .
C9 N2 H2NB 115.1(16) .
H2NA N2 H2NB 118(2) .
C9 N3 C10 120.86(18) .
C10 N4 H4B 120.0 .
C10 N4 H4C 120.0 .
H4B N4 H4C 120.0 .
C10 N5 C11 129.58(19) .
C10 N5 H5N 113.8(14) .
C11 N5 H5N 116.6(14) .
C6 C1 C2 119.85(19) .
C6 C1 N1 124.22(19) .
C2 C1 N1 115.83(18) .
C3 C2 C1 121.3(2) .
C3 C2 H2A 119.4 .
C1 C2 H2A 119.4 .
C2 C3 C4 118.4(2) .
C2 C3 C7 120.4(2) .
C4 C3 C7 121.1(2) .
C3 C4 C5 121.3(2) .
C3 C4 H4A 119.3 .
C5 C4 H4A 119.3 .
C4 C5 C6 119.2(2) .
C4 C5 C8 120.2(2) .
C6 C5 C8 120.7(2) .
C1 C6 C5 119.9(2) .
C1 C6 H6A 120.0 .
C5 C6 H6A 120.0 .
C3 C7 H7A 109.5 .
C3 C7 H7B 109.5 .
H7A C7 H7B 109.5 .
C3 C7 H7C 109.5 .
H7A C7 H7C 109.5 .
H7B C7 H7C 109.5 .
C5 C8 H8A 109.5 .
C5 C8 H8B 109.5 .
H8A C8 H8B 109.5 .
C5 C8 H8C 109.5 .
H8A C8 H8C 109.5 .
H8B C8 H8C 109.5 .
N3 C9 N2 123.87(19) .
N3 C9 N1 121.30(18) .
N2 C9 N1 114.73(19) .
N3 C10 N4 124.71(19) .
N3 C10 N5 120.72(19) .
N4 C10 N5 114.36(18) .
C12 C11 C16 120.2(2) .
C12 C11 N5 123.60(19) .
C16 C11 N5 116.13(18) .
C11 C12 C13 120.0(2) .
C11 C12 H12A 120.0 .
C13 C12 H12A 120.0 .
C14 C13 C12 119.1(2) .
C14 C13 C17 120.7(2) .
C12 C13 C17 120.2(2) .
C15 C14 C13 121.9(2) .
C15 C14 H14A 119.1 .
C13 C14 H14A 119.1 .
C14 C15 C16 118.3(2) .
C14 C15 C18 121.4(2) .
C16 C15 C18 120.3(2) .
C15 C16 C11 120.6(2) .
C15 C16 H16A 119.7 .
C11 C16 H16A 119.7 .
C13 C17 H17A 109.5 .
C13 C17 H17B 109.5 .
H17A C17 H17B 109.5 .
C13 C17 H17C 109.5 .
H17A C17 H17C 109.5 .
H17B C17 H17C 109.5 .
C15 C18 H18A 109.5 .
C15 C18 H18B 109.5 .
H18A C18 H18B 109.5 .
C15 C18 H18C 109.5 .
H18A C18 H18C 109.5 .
H18B C18 H18C 109.5 .
O2 C19 O1 123.1(2) .
O2 C19 C20 119.56(19) .
O1 C19 C20 117.3(2) .
C19 C20 C21 111.33(18) .
C19 C20 H20A 109.4 .
C21 C20 H20A 109.4 .
C19 C20 H20B 109.4 .
C21 C20 H20B 109.4 .
H20A C20 H20B 108.0 .
C21 C21 C20 113.0(2) 2_557
C21 C21 H21A 106.5(11) 2_557
C20 C21 H21A 109.9(12) .
C21 C21 H21B 110.5(13) 2_557
C20 C21 H21B 109.5(13) .
H21A C21 H21B 107.3(18) .

loop_
_geom_bond_atom_site_label_1
_geom_bond_atom_site_label_2
_geom_bond_distance
_geom_bond_site_symmetry_2
O1 C19 1.265(2) .
O2 C19 1.252(2) .
N1 C9 1.350(3) .
N1 C1 1.409(3) .
N1 H1N 0.92(3) .
N2 C9 1.337(3) .
N2 H2NA 0.86(3) .
N2 H2NB 0.96(3) .
N3 C9 1.325(2) .
N3 C10 1.328(2) .
N4 C10 1.332(3) .
N4 H4B 0.8800 .
N4 H4C 0.8800 .
N5 C10 1.347(3) .
N5 C11 1.411(3) .
N5 H5N 0.86(2) .
C1 C6 1.385(3) .
C1 C2 1.385(3) .
C2 C3 1.384(3) .
C2 H2A 0.9500 .
C3 C4 1.388(3) .
C3 C7 1.503(3) .
C4 C5 1.390(3) .
C4 H4A 0.9500 .
C5 C6 1.396(3) .
C5 C8 1.507(3) .
C6 H6A 0.9500 .
C7 H7A 0.9800 .
C7 H7B 0.9800 .
C7 H7C 0.9800 .
C8 H8A 0.9800 .
C8 H8B 0.9800 .
C8 H8C 0.9800 .
C11 C12 1.383(3) .
C11 C16 1.391(3) .
C12 C13 1.388(3) .
C12 H12A 0.9500 .
C13 C14 1.387(4) .
C13 C17 1.507(3) .
C14 C15 1.386(3) .
C14 H14A 0.9500 .
C15 C16 1.388(3) .
C15 C18 1.503(3) .
C16 H16A 0.9500 .
C17 H17A 0.9800 .
C17 H17B 0.9800 .
C17 H17C 0.9800 .
C18 H18A 0.9800 .
C18 H18B 0.9800 .
C18 H18C 0.9800 .
C19 C20 1.512(3) .
C20 C21 1.520(3) .
C20 H20A 0.9900 .
C20 H20B 0.9900 .
C21 C21 1.508(5) 2_557
C21 H21A 0.99(2) .
C21 H21B 1.01(3) .

loop_
_geom_hbond_atom_site_label_D
_geom_hbond_atom_site_label_H
_geom_hbond_atom_site_label_A
_geom_hbond_distance_DH
_geom_hbond_distance_HA
_geom_hbond_distance_DA
_geom_hbond_angle_DHA
_geom_hbond_site_symmetry_A
N1 H1N O2 0.92(3) 1.89(3) 2.787(2) 164(2) 2_667
N2 H2NB O1 0.96(3) 1.95(3) 2.885(2) 167(2) .
N2 H2NB O2 0.96(3) 2.47(3) 2.991(2) 114.2(19) .
N2 H2NA O2 0.86(3) 2.22(3) 2.970(3) 146(2) 2_667
N4 H4C O1 0.88 2.26 2.987(2) 140.3 2_657
N5 H5N O1 0.86(2) 1.96(2) 2.797(2) 164(2) 2_657

loop_
_geom_torsion_atom_site_label_1
_geom_torsion_atom_site_label_2
_geom_torsion_atom_site_label_3
_geom_torsion_atom_site_label_4
_geom_torsion
_geom_torsion_site_symmetry_4
C9 N1 C1 C6 -27.4(3) .
C9 N1 C1 C2 156.1(2) .
C6 C1 C2 C3 -0.1(3) .
N1 C1 C2 C3 176.48(18) .
C1 C2 C3 C4 0.7(3) .
C1 C2 C3 C7 -178.6(2) .
C2 C3 C4 C5 -0.5(3) .
C7 C3 C4 C5 178.8(2) .
C3 C4 C5 C6 -0.3(3) .
C3 C4 C5 C8 -179.5(2) .
C2 C1 C6 C5 -0.7(3) .
N1 C1 C6 C5 -177.00(19) .
C4 C5 C6 C1 0.9(3) .
C8 C5 C6 C1 -179.9(2) .
C10 N3 C9 N2 -26.1(3) .
C10 N3 C9 N1 157.64(19) .
C1 N1 C9 N3 -6.3(3) .
C1 N1 C9 N2 177.1(2) .
C9 N3 C10 N4 -33.9(3) .
C9 N3 C10 N5 151.68(19) .
C11 N5 C10 N3 -10.2(3) .
C11 N5 C10 N4 174.85(18) .
C10 N5 C11 C12 -28.9(3) .
C10 N5 C11 C16 154.4(2) .
C16 C11 C12 C13 -1.8(3) .
N5 C11 C12 C13 -178.37(19) .
C11 C12 C13 C14 0.2(3) .
C11 C12 C13 C17 179.3(2) .
C12 C13 C14 C15 1.0(4) .
C17 C13 C14 C15 -178.1(2) .
C13 C14 C15 C16 -0.5(3) .
C13 C14 C15 C18 -178.7(2) .
C14 C15 C16 C11 -1.1(3) .
C18 C15 C16 C11 177.2(2) .
C12 C11 C16 C15 2.2(3) .
N5 C11 C16 C15 179.09(18) .
O2 C19 C20 C21 -120.3(2) .
O1 C19 C20 C21 59.1(3) .
C19 C20 C21 C21 61.6(3) 2_557
